data_9013406
loop_
_publ_author_name
'Beevers, C. A.'
'Schwartz, C. M.'

_publ_section_title
;
 The crystal structure of nickel sulphate heptahydrate NiSO4*7H2O
 Note: hydrogen positions from Acta Crystallographica B24 (1968) 1131-1133
 Note: all atoms shifted .25, 0, 0
;
_journal_name_full 'Zeitschrift fur Kristallographie'
_journal_page_first 157
_journal_page_last 169
_journal_volume 91
_journal_year 1935
_chemical_formula_sum 'H14 Ni O11 S'
_chemical_name_mineral Morenosite
_space_group_IT_number 19
_symmetry_space_group_name_Hall 'P 2ac 2ab'
_symmetry_space_group_name_H-M 'P 21 21 21'
_cell_angle_alpha 90
_cell_angle_beta 90
_cell_angle_gamma 90
_cell_formula_units_Z 4
_cell_length_a 11.82
_cell_length_b 12.02
_cell_length_c 6.81
_cell_volume 967.540
_database_code_amcsd 0010551
_exptl_crystal_density_diffrn 1.928
_cod_depositor_comments
;
         Z inserted to be consistent with given formula
        Water oxygen atoms renamed so that they are treated as oxygens
                                          miguel
;
_cod_original_formula_sum 'Ni S O11 H14'
_cod_database_code 9013406

loop_
_space_group_symop_operation_xyz
x,y,z
-x,1/2+y,1/2-z
1/2+x,1/2-y,-z
1/2-x,-y,1/2+z

loop_
_atom_site_label
_atom_site_fract_x
_atom_site_fract_y
_atom_site_fract_z
Ni 0.42000 0.11000 0.04000
S 0.72500 0.18500 0.49000
O1 0.69000 0.08000 0.37000
O2 0.86000 0.19000 0.48000
O3 0.69000 0.19000 0.69000
O4 0.68000 0.28000 0.37000
O5 0.26000 0.17000 0.01000
O6 0.46000 0.25000 0.19000
O7 0.46000 0.18000 -0.21000
O8 0.57000 0.04000 0.05000
O9 0.36000 -0.04000 -0.09000
O10 0.36000 0.03000 0.29000
O11 0.48000 0.44000 -0.07000
H1 0.25000 0.23000 0.11000
H2 0.21000 0.19000 -0.10000
H3 0.40000 0.29000 0.27000
H4 0.53000 0.25000 0.27000
H5 0.43000 0.23000 -0.32000
H6 0.54000 0.18000 -0.23000
H7 0.62000 0.07000 0.16000
H8 0.59000 -0.04000 0.04000
H9 0.42000 -0.05000 -0.18000
H10 0.34000 -0.12000 -0.05000
H11 0.40000 0.00000 0.40000
H12 0.28000 0.03000 0.33000
H13 0.47000 0.38000 0.03000
H14 0.42000 0.49000 -0.04000

loop_
_cod_related_entry_id
_cod_related_entry_database
_cod_related_entry_code
1 AMCSD 0010551
